data_1572908
loop_
_publ_author_name
'Limberg, Niklas'
'Rautiainen, J. Mikko'
'Lundell, Jan'
'Riedel, Sebastian'
'Rissanen, Kari'
'Puttreddy, Rakesh'

_publ_section_title
;
 Dichlorine-pyridine <i>N</i>-oxide halogen-bonded complexes.
;
_journal_issue 45
_journal_name_full 'Chemical science'
_journal_page_first 18840
_journal_page_last 18845
_journal_paper_doi 10.1039/d4sc06270a
_journal_volume 15
_journal_year 2024
_chemical_formula_moiety 'C5 H6 N O, 1(Cl1)'
_chemical_formula_sum 'C5 H6 Cl N O'
_chemical_formula_weight 131.56
_space_group_crystal_system orthorhombic
_space_group_IT_number 19
_space_group_name_Hall 'P 2ac 2ab'
_space_group_name_H-M_alt 'P 21 21 21'
_atom_sites_solution_hydrogens geom
_atom_sites_solution_primary iterative
_audit_creation_date 2024-09-11
_audit_creation_method
;
Olex2 1.5-alpha
(compiled 2024.02.16 svn.r378c4104 for OlexSys, GUI svn.r6928)
;
_audit_update_record
;
2024-09-13 deposited with the CCDC.	2024-10-21 downloaded from the CCDC.
;
_cell_angle_alpha 90
_cell_angle_beta 90
_cell_angle_gamma 90
_cell_formula_units_Z 4
_cell_length_a 7.2301(13)
_cell_length_b 7.416(2)
_cell_length_c 11.002(3)
_cell_measurement_reflns_used 1110
_cell_measurement_temperature 100.00
_cell_measurement_theta_max 25.326
_cell_measurement_theta_min 3.372
_cell_volume 589.9(2)
_computing_cell_refinement 'SAINT V8.40B (?, 2016)'
_computing_data_reduction 'SAINT V8.40B (?, 2016)'
_computing_molecular_graphics 'Olex2 1.5-alpha (Dolomanov et al., 2009)'
_computing_publication_material 'Olex2 1.5-alpha (Dolomanov et al., 2009)'
_computing_structure_refinement 'XL  (Sheldrick, 2008)'
_computing_structure_solution 'olex2.solve 1.5-alpha (Bourhis et al., 2015)'
_diffrn_ambient_temperature 100.00
_diffrn_measured_fraction_theta_full 0.997
_diffrn_measured_fraction_theta_max 0.997
_diffrn_measurement_device_type 'Bruker D8 Venture'
_diffrn_measurement_method '\f and \w scans'
_diffrn_radiation_type MoK\a
_diffrn_radiation_wavelength 0.71073
_diffrn_reflns_av_R_equivalents 0.0809
_diffrn_reflns_av_unetI/netI 0.0584
_diffrn_reflns_Laue_measured_fraction_full 0.997
_diffrn_reflns_Laue_measured_fraction_max 0.997
_diffrn_reflns_limit_h_max 8
_diffrn_reflns_limit_h_min 0
_diffrn_reflns_limit_k_max 8
_diffrn_reflns_limit_k_min 0
_diffrn_reflns_limit_l_max 13
_diffrn_reflns_limit_l_min 0
_diffrn_reflns_number 674
_diffrn_reflns_point_group_measured_fraction_full 0.603
_diffrn_reflns_point_group_measured_fraction_max 0.603
_diffrn_reflns_theta_full 25.242
_diffrn_reflns_theta_max 25.326
_diffrn_reflns_theta_min 3.313
_diffrn_source_current 1.0
_diffrn_source_power 0.05
_diffrn_source_voltage 50.0
_diffrn_standards_number 0
_exptl_absorpt_coefficient_mu 0.537
_exptl_absorpt_correction_T_max 0.745207
_exptl_absorpt_correction_T_min 0.263470
_exptl_absorpt_correction_type multi-scan
_exptl_absorpt_process_details
;
 TWINABS-2012/1 (Bruker,2012) was used for absorption correction.
 
For component 1:
 wR2(int) was 0.1594 before and 0.0953 after correction.
 The Ratio of minimum to maximum transmission is 0.36.

Final HKLF 4 output contains 6410 reflections, Rint = 0.1953
 (2497 with I > 3sig(I), Rint = 0.0809)
;
_exptl_crystal_colour 'clear colourless'
_exptl_crystal_colour_lustre clear
_exptl_crystal_colour_primary colourless
_exptl_crystal_density_diffrn 1.481
_exptl_crystal_description block
_exptl_crystal_F_000 272
_exptl_crystal_size_max 0.128
_exptl_crystal_size_mid 0.12
_exptl_crystal_size_min 0.08
_refine_diff_density_max 1.145
_refine_diff_density_min -1.027
_refine_diff_density_rms 0.194
_refine_ls_abs_structure_details
;
No quotients, so Flack parameter determined by classical intensity fit
;
_refine_ls_abs_structure_Flack 0.1(4)
_refine_ls_extinction_method none
_refine_ls_goodness_of_fit_ref 1.107
_refine_ls_hydrogen_treatment constr
_refine_ls_matrix_type full
_refine_ls_number_parameters 81
_refine_ls_number_reflns 674
_refine_ls_number_restraints 18
_refine_ls_restrained_S_all 1.093
_refine_ls_R_factor_all 0.1021
_refine_ls_R_factor_gt 0.0933
_refine_ls_shift/su_max 0.000
_refine_ls_shift/su_mean 0.000
_refine_ls_structure_factor_coef Fsqd
_refine_ls_weighting_details 'w=1/[\s^2^(Fo^2^)+(0.1893P)^2^+0.3204P] where P=(Fo^2^+2Fc^2^)/3'
_refine_ls_weighting_scheme calc
_refine_ls_wR_factor_gt 0.2240
_refine_ls_wR_factor_ref 0.2335
_reflns_Friedel_coverage 0.000
_reflns_Friedel_fraction_full 0.000
_reflns_Friedel_fraction_max 0.000
_reflns_number_gt 621
_reflns_number_total 674
_reflns_threshold_expression 'I > 2\s(I)'
_cod_data_source_file d4sc06270a3.cif
_cod_data_source_block OGH_D49_38
_cod_depositor_comments 'Adding full bibliography for 1572907--1572916.cif.'
_cod_database_code 1572908
_shelx_shelxl_version_number 2019/1
_shelx_space_group_comment
;
The symmetry employed for this shelxl refinement is uniquely defined
by the following loop, which should always be used as a source of
symmetry information in preference to the above space-group names.
They are only intended as comments.
;
_shelx_estimated_absorpt_t_max 0.958
_shelx_estimated_absorpt_t_min 0.934
_olex2_refinement_description
;
1. Twinned data refinement
 Scales: 0.98143
 0.01857
2. Uiso/Uaniso restraints and constraints
Uanis(Cl1) \\sim Ueq, Uanis(Cl2) \\sim Ueq, Uanis(Cl3) \\sim Ueq: with sigma of
0.005 and sigma for terminal atoms of 0.01
Uanis(Cl1) = Uanis(Cl2) = Uanis(Cl3)
3. Others
 Fixed Sof: Cl1(0.89) Cl2(0.06) Cl3(0.05)
4.a Aromatic/amide H refined with riding coordinates:
 C2(H2), C5(H5), C4(H4), C3(H3), C1(H1A)
4.b Idealised tetrahedral OH refined as rotating group:
 O1(H1)
;
_olex2_submission_special_instructions 'No special instructions were received'

loop_
_space_group_symop_operation_xyz
'x, y, z'
'-x+1/2, -y, z+1/2'
'-x, y+1/2, -z+1/2'
'x+1/2, -y+1/2, -z'

loop_
_atom_site_label
_atom_site_type_symbol
_atom_site_fract_x
_atom_site_fract_y
_atom_site_fract_z
_atom_site_U_iso_or_equiv
_atom_site_adp_type
_atom_site_occupancy
_atom_site_site_symmetry_order
_atom_site_calc_flag
_atom_site_refinement_flags_posn
_atom_site_refinement_flags_adp
_atom_site_refinement_flags_occupancy
_atom_site_disorder_assembly
_atom_site_disorder_group
O1 O 1.1198(8) 0.2556(9) 0.2920(5) 0.0325(16) Uani 1 1 d . . . . .
H1 H 1.176692 0.332668 0.250371 0.049 Uiso 1 1 calc R U . . .
N1 N 0.9428(9) 0.3055(9) 0.3039(5) 0.0207(15) Uani 1 1 d . . . . .
C2 C 0.7113(12) 0.4259(10) 0.4280(7) 0.0268(19) Uani 1 1 d . . . . .
H2 H 0.673171 0.477794 0.502824 0.032 Uiso 1 1 calc R U . . .
C5 C 0.8182(13) 0.2741(11) 0.2132(7) 0.025(2) Uani 1 1 d . . . . .
H5 H 0.857977 0.220893 0.139105 0.031 Uiso 1 1 calc R U . . .
C4 C 0.6400(12) 0.3182(12) 0.2282(7) 0.0249(19) Uani 1 1 d . . . . .
H4 H 0.553798 0.297182 0.164588 0.030 Uiso 1 1 calc R U . . .
C3 C 0.5812(11) 0.3943(11) 0.3365(6) 0.0246(19) Uani 1 1 d . . . . .
H3 H 0.454823 0.424451 0.348406 0.030 Uiso 1 1 calc R U . . .
C1 C 0.8908(12) 0.3831(12) 0.4106(7) 0.029(2) Uani 1 1 d . . . . .
H1A H 0.979658 0.406827 0.472134 0.034 Uiso 1 1 calc R U . . .
Cl1 Cl 0.2796(3) 0.5819(3) 0.56356(16) 0.0162(8) Uani 0.89 1 d . U P A 1
Cl2 Cl 0.165(5) 0.591(4) 0.564(2) 0.0162(8) Uani 0.06 1 d . U P B 2
Cl3 Cl 0.392(6) 0.597(5) 0.561(3) 0.0162(8) Uani 0.05 1 d . U P C 3

loop_
_atom_site_aniso_label
_atom_site_aniso_U_11
_atom_site_aniso_U_22
_atom_site_aniso_U_33
_atom_site_aniso_U_23
_atom_site_aniso_U_13
_atom_site_aniso_U_12
O1 0.031(3) 0.046(4) 0.020(3) 0.006(3) 0.003(2) 0.005(3)
N1 0.031(4) 0.021(3) 0.010(3) 0.004(3) -0.001(3) 0.003(3)
C2 0.045(5) 0.014(4) 0.022(4) 0.001(3) -0.001(4) -0.001(4)
C5 0.047(5) 0.020(4) 0.009(4) 0.003(3) -0.003(3) -0.007(4)
C4 0.030(4) 0.030(5) 0.015(4) -0.001(3) -0.004(3) -0.006(4)
C3 0.035(4) 0.024(4) 0.016(3) 0.002(3) -0.001(3) -0.006(4)
C1 0.042(5) 0.028(5) 0.016(4) 0.007(3) -0.010(3) -0.008(4)
Cl1 0.0172(15) 0.0220(11) 0.0093(10) -0.0011(7) -0.0021(7) 0.0006(8)
Cl2 0.0172(15) 0.0220(11) 0.0093(10) -0.0011(7) -0.0021(7) 0.0006(8)
Cl3 0.0172(15) 0.0220(11) 0.0093(10) -0.0011(7) -0.0021(7) 0.0006(8)

loop_
_atom_type_symbol
_atom_type_description
_atom_type_scat_dispersion_real
_atom_type_scat_dispersion_imag
_atom_type_scat_source
C C 0.0033 0.0016 'International Tables Vol C Tables 4.2.6.8 and 6.1.1.4'
H H 0.0000 0.0000 'International Tables Vol C Tables 4.2.6.8 and 6.1.1.4'
Cl Cl 0.1484 0.1585 'International Tables Vol C Tables 4.2.6.8 and 6.1.1.4'
N N 0.0061 0.0033 'International Tables Vol C Tables 4.2.6.8 and 6.1.1.4'
O O 0.0106 0.0060 'International Tables Vol C Tables 4.2.6.8 and 6.1.1.4'

loop_
_geom_angle_atom_site_label_1
_geom_angle_atom_site_label_2
_geom_angle_atom_site_label_3
_geom_angle
_geom_angle_site_symmetry_1
_geom_angle_site_symmetry_3
_geom_angle_publ_flag
N1 O1 H1 109.5 . . ?
O1 N1 C5 120.8(6) . . ?
O1 N1 C1 117.8(6) . . ?
C1 N1 C5 121.4(7) . . ?
C3 C2 H2 119.8 . . ?
C1 C2 H2 119.8 . . ?
C1 C2 C3 120.4(8) . . ?
N1 C5 H5 119.9 . . ?
C4 C5 N1 120.2(7) . . ?
C4 C5 H5 119.9 . . ?
C5 C4 H4 120.0 . . ?
C5 C4 C3 120.0(7) . . ?
C3 C4 H4 120.0 . . ?
C2 C3 H3 120.6 . . ?
C4 C3 C2 118.8(7) . . ?
C4 C3 H3 120.6 . . ?
N1 C1 H1A 120.4 . . ?
C2 C1 N1 119.2(7) . . ?
C2 C1 H1A 120.4 . . ?

loop_
_geom_bond_atom_site_label_1
_geom_bond_atom_site_label_2
_geom_bond_distance
_geom_bond_site_symmetry_2
_geom_bond_publ_flag
O1 H1 0.8400 . ?
O1 N1 1.339(9) . ?
N1 C5 1.365(10) . ?
N1 C1 1.361(11) . ?
C2 H2 0.9500 . ?
C2 C3 1.397(11) . ?
C2 C1 1.349(12) . ?
C5 H5 0.9500 . ?
C5 C4 1.340(13) . ?
C4 H4 0.9500 . ?
C4 C3 1.385(11) . ?
C3 H3 0.9500 . ?
C1 H1A 0.9500 . ?

loop_
_geom_torsion_atom_site_label_1
_geom_torsion_atom_site_label_2
_geom_torsion_atom_site_label_3
_geom_torsion_atom_site_label_4
_geom_torsion
_geom_torsion_site_symmetry_1
_geom_torsion_site_symmetry_2
_geom_torsion_site_symmetry_3
_geom_torsion_site_symmetry_4
_geom_torsion_publ_flag
O1 N1 C5 C4 177.3(7) . . . . ?
O1 N1 C1 C2 -176.4(7) . . . . ?
N1 C5 C4 C3 -0.6(12) . . . . ?
C5 N1 C1 C2 1.6(11) . . . . ?
C5 C4 C3 C2 0.8(12) . . . . ?
C3 C2 C1 N1 -1.3(12) . . . . ?
C1 N1 C5 C4 -0.6(11) . . . . ?
C1 C2 C3 C4 0.1(12) . . . . ?

loop_
_twin_individual_id
_twin_individual_mass_fraction_refined
1 0.98143
2 0.01857
